data_4117026
loop_
_publ_author_name
'Ganesh Pandey'
'Saumen Hajra'
'Manas K. Ghorai'
'K. Ravi Kumar'

_publ_section_title
;
 Designing Photosystems for Harvesting Photons into Electrons by
 Sequential Electron-Transfer Processes: Reversing the Reactivity Profiles
 of \a,\b-Unsaturated Ketones as Carbon Radical Precursor by One Electron
 Reductive \b-Activation
;
_journal_name_full 'Journal of the American Chemical Society'
_journal_page_first 8777
_journal_page_last 8787
_journal_paper_doi 10.1021/ja9641564
_journal_volume 119
_journal_year 1997
_chemical_formula_moiety 'C11 H13 N O'
_chemical_formula_sum 'C11 H13 N O'
_chemical_formula_weight 175.22
_space_group_IT_number 14
_symmetry_cell_setting monoclinic
_symmetry_space_group_name_Hall '-P 2yn'
_symmetry_space_group_name_H-M 'P 1 21/n 1'
_cell_angle_alpha 90.00
_cell_angle_beta 93.53(1)
_cell_angle_gamma 90.00
_cell_formula_units_Z 4
_cell_length_a 6.430(1)
_cell_length_b 16.119(2)
_cell_length_c 9.118(1)
_cell_measurement_reflns_used 25
_cell_measurement_temperature 294
_cell_measurement_theta_max 16
_cell_measurement_theta_min 8
_cell_volume 943.2(2)
_computing_cell_refinement 'Shelxtl-Plus (Sheldrick, 1991)'
_computing_data_collection 'Siemens R3m/V'
_computing_data_reduction Shelxtl-Plus
_computing_molecular_graphics Shelxtl-Plus
_computing_publication_material 'Parst (Nardelli, 1983)'
_computing_structure_refinement Shelxtl-Plus
_computing_structure_solution Shelxtl-Plus
_diffrn_measurement_device 'Siemens R3m/V'
_diffrn_measurement_method '\W/2\q scans'
_diffrn_radiation_monochromator graphite
_diffrn_radiation_source 'fine-focus sealed tube'
_diffrn_radiation_type MoK\a
_diffrn_radiation_wavelength 0.71073
_diffrn_reflns_av_R_equivalents 0.0289
_diffrn_reflns_av_sigmaI/netI 0.0297
_diffrn_reflns_limit_h_max 7
_diffrn_reflns_limit_h_min 0
_diffrn_reflns_limit_k_max 19
_diffrn_reflns_limit_k_min 0
_diffrn_reflns_limit_l_max 10
_diffrn_reflns_limit_l_min -10
_diffrn_reflns_number 1948
_diffrn_reflns_theta_max 25.0
_diffrn_reflns_theta_min 1.5
_diffrn_standards_decay_% <=1%
_diffrn_standards_interval_count 98
_diffrn_standards_number 2
_exptl_absorpt_coefficient_mu 0.08
_exptl_absorpt_correction_T_max -
_exptl_absorpt_correction_T_min -
_exptl_absorpt_correction_type none
_exptl_crystal_colour colourless
_exptl_crystal_density_diffrn 1.234
_exptl_crystal_description cubes
_exptl_crystal_F_000 376
_exptl_crystal_size_max 0.15
_exptl_crystal_size_mid 0.15
_exptl_crystal_size_min 0.15
_refine_diff_density_max 0.22
_refine_diff_density_min -0.19
_refine_ls_extinction_method 'Not applied'
_refine_ls_goodness_of_fit_obs 1.3
_refine_ls_matrix_type full
_refine_ls_number_parameters 118
_refine_ls_number_reflns 1333
_refine_ls_R_factor_obs 0.0540
_refine_ls_shift/esd_max 0.003
_refine_ls_shift/esd_mean 0.001
_refine_ls_structure_factor_coef F
_refine_ls_weighting_details 'w = 1/(\s^2^(F)+0.0323 F^2^)'
_refine_ls_weighting_scheme calc
_refine_ls_wR_factor_obs 0.0620
_reflns_number_observed 1333
_reflns_number_total 1948
_reflns_observed_criterion I>3\s(I)
_cod_data_source_file ja9641564.cif
_cod_data_source_block JA9641564-365
_cod_depositor_comments
;
The following automatic conversions were performed:

'_refine_ls_weighting_scheme' value '1/(\s^2^(F)+0.0323 F^2^)' was
changed to 'calc'. New tag '_refine_ls_weighting_details' was
created. The value of the new tag was set to 'w = 1/(\s^2^(F)+0.0323
F^2^)'.

Automatic conversion script
Id: cif_fix_values 3143 2015-03-26 13:38:13Z robertas 
;
_cod_original_cell_volume 943.2(8)
_cod_database_code 4117026

loop_
_symmetry_equiv_pos_as_xyz
'x, y, z'
'-x+1/2, y+1/2, -z+1/2'
'-x, -y, -z'
'x-1/2, -y-1/2, z-1/2'

loop_
_atom_site_aniso_label
_atom_site_aniso_U_11
_atom_site_aniso_U_22
_atom_site_aniso_U_33
_atom_site_aniso_U_23
_atom_site_aniso_U_13
_atom_site_aniso_U_12
O1 0.0309(8) 0.0605(10) 0.0663(10) 0.0009(8) -0.0040(7) 0.0038(7)
N1 0.094(2) 0.090(2) 0.0546(13) -0.0001(12) 0.0259(12) 0.0239(14)
C1 0.0303(10) 0.0406(11) 0.0454(11) 0.0010(8) 0.0081(8) 0.0001(8)
C2 0.0387(11) 0.0441(12) 0.0617(14) 0.0069(10) 0.0041(10) 0.0104(9)
C3 0.065(2) 0.0358(12) 0.077(2) -0.0046(11) 0.0120(12) 0.0042(10)
C4 0.0435(12) 0.0406(11) 0.0659(14) -0.0062(10) 0.0045(10) -0.0097(9)
C5 0.0281(9) 0.0352(10) 0.0380(10) 0.0015(7) 0.0028(7) -0.0041(7)
C6 0.0303(10) 0.0406(11) 0.0371(10) 0.0051(8) 0.0033(7) -0.0012(8)
C7 0.0512(12) 0.0464(12) 0.0474(12) -0.0089(9) -0.0023(10) 0.0082(9)
C8 0.0627(14) 0.0627(15) 0.0405(12) -0.0091(10) -0.0035(10) 0.0039(11)
C9 0.0537(13) 0.0613(15) 0.0411(11) 0.0045(10) -0.0126(9) 0.0045(11)
C10 0.0399(10) 0.0403(11) 0.0462(12) 0.0103(8) 0.0005(9) 0.0034(9)
C11 0.0492(12) 0.0516(13) 0.0508(14) 0.0005(10) 0.0156(10) 0.0083(9)

loop_
_atom_site_label
_atom_site_type_symbol
_atom_site_fract_x
_atom_site_fract_y
_atom_site_fract_z
_atom_site_U_iso_or_equiv
O1 O 0.1483(2) 0.0633(1) 0.9142(2) 0.052(1)
N1 N -0.3941(5) 0.1225(2) 1.2375(3) 0.079(1)
C1 C -0.3866(3) 0.1187(1) 0.9527(2) 0.038(1)
H1 H -0.4567(3) 0.0707(1) 0.9118(2) 0.080
C2 C -0.4495(3) 0.1997(2) 0.8664(3) 0.048(1)
H2 H -0.5939(3) 0.2118(2) 0.8430(3) 0.080
C3 C -0.3067(4) 0.2645(2) 0.9434(3) 0.058(1)
H3A H -0.3526(4) 0.2797(2) 1.0379(3) 0.080
H3B H -0.2955(4) 0.3133(2) 0.8840(3) 0.080
C4 C -0.0990(3) 0.2149(1) 0.9557(3) 0.049(1)
H4A H -0.0510(3) 0.2060(1) 1.0563(3) 0.080
H4B H 0.0085(3) 0.2412(1) 0.9038(3) 0.080
C5 C -0.1736(3) 0.1343(1) 0.8810(2) 0.033(1)
C6 C -0.0258(3) 0.0653(1) 0.8543(2) 0.036(1)
C7 C -0.1041(3) 0.0015(2) 0.7448(3) 0.047(1)
H7A H -0.2028(3) -0.0338(2) 0.7892(3) 0.080
H7B H 0.0105(3) -0.0324(2) 0.7180(3) 0.080
C8 C -0.2109(4) 0.0414(2) 0.6070(2) 0.054(1)
H8A H -0.2594(4) -0.0011(2) 0.5396(2) 0.080
H8B H -0.1104(4) 0.0745(2) 0.5598(2) 0.080
C9 C -0.3911(4) 0.0970(2) 0.6436(3) 0.052(1)
H9A H -0.4909(4) 0.0647(2) 0.6929(3) 0.080
H9B H -0.4587(4) 0.1194(2) 0.5555(3) 0.080
C10 C -0.3120(3) 0.1664(1) 0.7459(2) 0.042(1)
H10 H -0.2467(3) 0.2100(1) 0.6938(2) 0.080
C11 C -0.3891(3) 0.1202(2) 1.1128(3) 0.049(1)

loop_
_geom_angle_atom_site_label_1
_geom_angle_atom_site_label_2
_geom_angle_atom_site_label_3
_geom_angle
C11 C1 C2 118.1(2)
C11 C1 C5 118.4(2)
C2 C1 C5 82.1(1)
C3 C2 C10 102.1(2)
C3 C2 C1 102.1(2)
C10 C2 C1 85.8(2)
C2 C3 C4 99.9(2)
C5 C4 C3 99.2(2)
C6 C5 C4 121.3(2)
C6 C5 C10 117.1(2)
C4 C5 C10 102.6(2)
C6 C5 C1 121.9(2)
C4 C5 C1 102.0(2)
C10 C5 C1 85.0(1)
O1 C6 C5 121.7(2)
O1 C6 C7 122.8(2)
C5 C6 C7 115.4(2)
C6 C7 C8 111.8(2)
C9 C8 C7 112.2(2)
C8 C9 C10 109.7(2)
C9 C10 C2 120.4(2)
C9 C10 C5 113.1(2)
C2 C10 C5 83.0(2)
N1 C11 C1 178.6(3)

loop_
_geom_bond_atom_site_label_1
_geom_bond_atom_site_label_2
_geom_bond_distance
O1 C6 1.215(2)
N1 C11 1.141(4)
C1 C11 1.460(3)
C1 C2 1.565(3)
C1 C5 1.573(3)
C2 C3 1.532(3)
C2 C10 1.548(3)
C3 C4 1.554(3)
C4 C5 1.531(3)
C5 C6 1.492(3)
C5 C10 1.563(3)
C6 C7 1.499(3)
C7 C8 1.536(3)
C8 C9 1.517(3)
C9 C10 1.523(3)
